data_1557184
loop_
_publ_author_name
'Yang, Yaxi'
'Zhang, Rukang'
'Li, Zhaojun'
'Mei, Lianghe'
'Wan, Shili'
'Ding, Hong'
'Chen, Zhifeng'
'Xing, Jing'
'Feng, Huijin'
'Han, Jie'
'Jiang, Hualiang'
'Zheng, Mingyue'
'Luo, Cheng'
'Zhou, Bing'

_publ_section_title
;
 Discovery of Highly Potent, Selective, and Orally Efficacious p300/CBP
 Histone Acetyltransferases Inhibitors.
;
_journal_name_full 'Journal of medicinal chemistry'
_journal_paper_doi 10.1021/acs.jmedchem.9b01721
_journal_year 2020
_chemical_absolute_configuration rmad
_chemical_formula_moiety 'C13 H13 N3 O4, H2 O'
_chemical_formula_sum 'C13 H15 N3 O5'
_chemical_formula_weight 293.28
_space_group_crystal_system orthorhombic
_space_group_IT_number 19
_space_group_name_Hall 'P 2ac 2ab'
_space_group_name_H-M_alt 'P 21 21 21'
_atom_sites_solution_hydrogens mixed
_atom_sites_solution_primary dual
_audit_creation_date 2019-05-23
_audit_creation_method
;
Olex2 1.2
(compiled 2018.05.29 svn.r3508 for OlexSys, GUI svn.r5506)
;
_cell_angle_alpha 90
_cell_angle_beta 90
_cell_angle_gamma 90
_cell_formula_units_Z 4
_cell_length_a 8.4194(2)
_cell_length_b 8.5433(2)
_cell_length_c 19.1641(5)
_cell_measurement_reflns_used 9955
_cell_measurement_temperature 100
_cell_measurement_theta_max 72.293
_cell_measurement_theta_min 2.305
_cell_volume 1378.46(6)
_computing_cell_refinement 'SAINT V8.38A (?, 2016)'
_computing_data_reduction 'SAINT V8.38A (?, 2016)'
_computing_molecular_graphics 'Olex2 (Dolomanov et al., 2009)'
_computing_publication_material 'Olex2 (Dolomanov et al., 2009)'
_computing_structure_refinement 'ShelXL (Sheldrick, 2015)'
_computing_structure_solution 'ShelXT (Sheldrick, 2015)'
_diffrn_ambient_temperature 100.0
_diffrn_measured_fraction_theta_full 0.979
_diffrn_measured_fraction_theta_max 0.981
_diffrn_measurement_device_type 'Bruker APEX-II CCD'
_diffrn_measurement_method '\f and \w scans'
_diffrn_radiation_type CuK\a
_diffrn_radiation_wavelength 1.54178
_diffrn_reflns_av_R_equivalents 0.0342
_diffrn_reflns_av_unetI/netI 0.0288
_diffrn_reflns_Laue_measured_fraction_full 0.979
_diffrn_reflns_Laue_measured_fraction_max 0.981
_diffrn_reflns_limit_h_max 8
_diffrn_reflns_limit_h_min -10
_diffrn_reflns_limit_k_max 10
_diffrn_reflns_limit_k_min -10
_diffrn_reflns_limit_l_max 23
_diffrn_reflns_limit_l_min -23
_diffrn_reflns_number 11510
_diffrn_reflns_point_group_measured_fraction_full 0.983
_diffrn_reflns_point_group_measured_fraction_max 0.984
_diffrn_reflns_theta_full 67.679
_diffrn_reflns_theta_max 72.286
_diffrn_reflns_theta_min 4.615
_diffrn_standards_number 0
_exptl_absorpt_coefficient_mu 0.934
_exptl_absorpt_correction_T_max 0.7536
_exptl_absorpt_correction_T_min 0.5694
_exptl_absorpt_correction_type multi-scan
_exptl_absorpt_process_details
'SADABS-2016/2 (Bruker,2016/2) was used for absorption correction. wR2(int) was 0.1079 before and 0.0551 after correction. The Ratio of minimum to maximum transmission is 0.7556. The \l/2 correction factor is Not present.'
_exptl_crystal_colour colourless
_exptl_crystal_colour_primary colourless
_exptl_crystal_density_diffrn 1.413
_exptl_crystal_description block
_exptl_crystal_F_000 616
_exptl_crystal_size_max 0.28
_exptl_crystal_size_mid 0.15
_exptl_crystal_size_min 0.12
_refine_diff_density_max 0.215
_refine_diff_density_min -0.121
_refine_diff_density_rms 0.030
_refine_ls_abs_structure_details
;
 Flack x determined using 1102 quotients [(I+)-(I-)]/[(I+)+(I-)]
 (Parsons, Flack and Wagner, Acta Cryst. B69 (2013) 249-259).
;
_refine_ls_abs_structure_Flack 0.03(5)
_refine_ls_extinction_method none
_refine_ls_goodness_of_fit_ref 1.073
_refine_ls_hydrogen_treatment mixed
_refine_ls_matrix_type full
_refine_ls_number_parameters 203
_refine_ls_number_reflns 2683
_refine_ls_number_restraints 0
_refine_ls_restrained_S_all 1.073
_refine_ls_R_factor_all 0.0256
_refine_ls_R_factor_gt 0.0255
_refine_ls_shift/su_max 0.001
_refine_ls_shift/su_mean 0.000
_refine_ls_structure_factor_coef Fsqd
_refine_ls_weighting_details 'w=1/[\s^2^(Fo^2^)+(0.0217P)^2^+0.3067P] where P=(Fo^2^+2Fc^2^)/3'
_refine_ls_weighting_scheme calc
_refine_ls_wR_factor_gt 0.0625
_refine_ls_wR_factor_ref 0.0626
_reflns_Friedel_coverage 0.720
_reflns_Friedel_fraction_full 0.988
_reflns_Friedel_fraction_max 0.988
_reflns_number_gt 2665
_reflns_number_total 2683
_reflns_threshold_expression 'I > 2\s(I)'
_cod_data_source_file jm9b01721_si_005.cif
_cod_data_source_block 22019583_0m
_cod_database_code 1557184
_shelx_shelxl_version_number 2018/3
_shelx_space_group_comment
;
The symmetry employed for this shelxl refinement is uniquely defined
by the following loop, which should always be used as a source of
symmetry information in preference to the above space-group names.
They are only intended as comments.
;
_shelx_estimated_absorpt_t_max 0.896
_shelx_estimated_absorpt_t_min 0.780
_olex2_refinement_description
;
1. Fixed Uiso
 At 1.2 times of:
  All C(H) groups, All C(H,H) groups, All N(H) groups
 At 1.5 times of:
  All C(H,H,H) groups
2.a Secondary CH2 refined with riding coordinates:
 C4(H4A,H4B), C5(H5A,H5B)
2.b Aromatic/amide H refined with riding coordinates:
 N3(H3), N2(H2), C8(H8), C9(H9), C11(H11)
2.c Idealised Me refined as rotating group:
 C13(H13A,H13B,H13C)
;
_olex2_submission_special_instructions 'No special instructions were received'

loop_
_space_group_symop_operation_xyz
'x, y, z'
'-x+1/2, -y, z+1/2'
'-x, y+1/2, -z+1/2'
'x+1/2, -y+1/2, -z'

loop_
_atom_site_label
_atom_site_type_symbol
_atom_site_fract_x
_atom_site_fract_y
_atom_site_fract_z
_atom_site_U_iso_or_equiv
_atom_site_adp_type
_atom_site_occupancy
_atom_site_site_symmetry_order
_atom_site_calc_flag
_atom_site_refinement_flags_posn
O4 O 0.76823(13) 0.87295(13) 0.51623(6) 0.0198(3) Uani 1 1 d .
O1 O 0.45392(13) 0.46045(14) 0.79223(6) 0.0237(3) Uani 1 1 d .
O3 O 0.85044(13) 0.46431(14) 0.84907(6) 0.0205(3) Uani 1 1 d .
O5 O 0.14000(17) 0.34132(16) 0.45787(7) 0.0295(3) Uani 1 1 d .
O2 O 0.83392(17) 0.58404(16) 0.95260(7) 0.0327(3) Uani 1 1 d .
N3 N 0.61205(18) 0.54513(16) 0.88333(7) 0.0219(3) Uani 1 1 d .
H3 H 0.539404 0.590246 0.909505 0.026 Uiso 1 1 calc R
N2 N 0.95899(16) 0.68936(17) 0.53808(7) 0.0209(3) Uani 1 1 d .
H2 H 1.045805 0.644690 0.522050 0.025 Uiso 1 1 calc R
N1 N 0.97734(18) 0.84837(17) 0.44207(8) 0.0228(3) Uani 1 1 d .
C10 C 0.89611(19) 0.63118(19) 0.60135(8) 0.0185(3) Uani 1 1 d .
C12 C 0.89663(19) 0.80846(19) 0.49996(8) 0.0177(3) Uani 1 1 d .
C8 C 0.77284(19) 0.67165(19) 0.71362(8) 0.0184(3) Uani 1 1 d .
H8 H 0.725246 0.738466 0.747273 0.022 Uiso 1 1 calc R
C1 C 0.58123(19) 0.47504(18) 0.82062(8) 0.0182(3) Uani 1 1 d .
C7 C 0.78808(17) 0.51208(19) 0.72661(8) 0.0170(3) Uani 1 1 d .
C2 C 0.7701(2) 0.53652(19) 0.90045(8) 0.0221(3) Uani 1 1 d .
C9 C 0.82792(19) 0.73187(18) 0.65101(9) 0.0186(3) Uani 1 1 d .
H9 H 0.819631 0.840778 0.641692 0.022 Uiso 1 1 calc R
C11 C 0.90832(19) 0.47064(19) 0.61441(8) 0.0199(3) Uani 1 1 d .
H11 H 0.953540 0.402771 0.580535 0.024 Uiso 1 1 calc R
C3 C 0.74174(18) 0.42438(18) 0.79168(8) 0.0178(3) Uani 1 1 d .
C6 C 0.85353(18) 0.41149(19) 0.67753(8) 0.0184(3) Uani 1 1 d .
C4 C 0.7548(2) 0.25090(19) 0.77117(9) 0.0214(3) Uani 1 1 d .
H4A H 0.647793 0.205420 0.764209 0.026 Uiso 1 1 calc R
H4B H 0.809665 0.191039 0.808253 0.026 Uiso 1 1 calc R
C5 C 0.8509(2) 0.24437(19) 0.70253(9) 0.0224(3) Uani 1 1 d .
H5A H 0.959991 0.205491 0.711070 0.027 Uiso 1 1 calc R
H5B H 0.798498 0.175483 0.667967 0.027 Uiso 1 1 calc R
C13 C 0.9386(2) 0.9907(2) 0.40399(9) 0.0266(4) Uani 1 1 d .
H13A H 0.998705 0.993321 0.360208 0.040 Uiso 1 1 calc GR
H13B H 0.966499 1.082015 0.432387 0.040 Uiso 1 1 calc GR
H13C H 0.824618 0.992466 0.393730 0.040 Uiso 1 1 calc GR
H1 H 1.073(3) 0.808(3) 0.4372(12) 0.037(6) Uiso 1 1 d .
H5C H 0.157(3) 0.262(4) 0.4851(15) 0.049(8) Uiso 1 1 d .
H5D H 0.197(3) 0.418(4) 0.4705(15) 0.051(8) Uiso 1 1 d .

loop_
_atom_site_aniso_label
_atom_site_aniso_U_11
_atom_site_aniso_U_22
_atom_site_aniso_U_33
_atom_site_aniso_U_23
_atom_site_aniso_U_13
_atom_site_aniso_U_12
O4 0.0173(5) 0.0212(5) 0.0210(6) 0.0003(4) 0.0009(5) 0.0010(4)
O1 0.0201(6) 0.0230(6) 0.0279(6) 0.0034(5) -0.0014(5) -0.0029(5)
O3 0.0225(6) 0.0213(5) 0.0177(5) -0.0020(5) -0.0048(4) 0.0012(4)
O5 0.0358(7) 0.0194(6) 0.0332(7) 0.0045(6) -0.0135(6) -0.0019(6)
O2 0.0440(8) 0.0312(7) 0.0229(6) -0.0074(5) -0.0101(6) 0.0038(6)
N3 0.0266(7) 0.0201(7) 0.0191(6) -0.0008(6) 0.0035(6) 0.0018(6)
N2 0.0183(6) 0.0240(7) 0.0204(7) -0.0005(6) 0.0034(6) 0.0036(6)
N1 0.0209(7) 0.0251(7) 0.0222(7) 0.0011(6) 0.0033(5) -0.0015(6)
C10 0.0143(7) 0.0234(7) 0.0177(7) -0.0004(6) -0.0016(6) 0.0002(6)
C12 0.0172(7) 0.0187(7) 0.0174(7) -0.0038(6) -0.0010(6) -0.0043(6)
C8 0.0176(7) 0.0184(7) 0.0191(8) -0.0034(6) -0.0006(6) 0.0010(6)
C1 0.0225(8) 0.0138(6) 0.0183(7) 0.0041(6) 0.0014(6) -0.0015(6)
C7 0.0159(7) 0.0190(7) 0.0161(7) -0.0006(6) -0.0019(5) -0.0005(6)
C2 0.0311(9) 0.0169(7) 0.0184(8) 0.0010(6) -0.0036(7) 0.0004(7)
C9 0.0182(7) 0.0169(7) 0.0209(8) -0.0009(6) -0.0009(6) 0.0000(6)
C11 0.0186(7) 0.0221(7) 0.0189(7) -0.0054(6) -0.0010(6) 0.0039(6)
C3 0.0190(7) 0.0165(7) 0.0178(7) 0.0001(6) -0.0037(6) -0.0002(6)
C6 0.0165(7) 0.0179(7) 0.0207(8) -0.0024(6) -0.0050(6) 0.0023(6)
C4 0.0262(8) 0.0154(7) 0.0226(8) -0.0015(6) -0.0023(7) 0.0001(7)
C5 0.0272(8) 0.0188(7) 0.0213(8) -0.0019(6) -0.0022(7) 0.0044(7)
C13 0.0309(9) 0.0264(8) 0.0226(8) 0.0037(7) 0.0012(7) -0.0067(7)

loop_
_atom_type_symbol
_atom_type_description
_atom_type_scat_dispersion_real
_atom_type_scat_dispersion_imag
_atom_type_scat_source
C C 0.0181 0.0091 'International Tables Vol C Tables 4.2.6.8 and 6.1.1.4'
H H 0.0000 0.0000 'International Tables Vol C Tables 4.2.6.8 and 6.1.1.4'
N N 0.0311 0.0180 'International Tables Vol C Tables 4.2.6.8 and 6.1.1.4'
O O 0.0492 0.0322 'International Tables Vol C Tables 4.2.6.8 and 6.1.1.4'

loop_
_geom_angle_atom_site_label_1
_geom_angle_atom_site_label_2
_geom_angle_atom_site_label_3
_geom_angle
C2 O3 C3 109.93(12)
H5C O5 H5D 110(3)
C1 N3 H3 124.1
C1 N3 C2 111.76(14)
C2 N3 H3 124.1
C10 N2 H2 117.3
C12 N2 H2 117.3
C12 N2 C10 125.47(14)
C12 N1 C13 120.82(15)
C12 N1 H1 116.8(16)
C13 N1 H1 118.5(17)
C9 C10 N2 121.24(14)
C11 C10 N2 118.11(15)
C11 C10 C9 120.61(15)
O4 C12 N2 121.95(14)
O4 C12 N1 121.99(15)
N1 C12 N2 116.00(15)
C7 C8 H8 120.4
C9 C8 H8 120.4
C9 C8 C7 119.20(14)
O1 C1 N3 127.52(15)
O1 C1 C3 126.41(14)
N3 C1 C3 106.02(13)
C8 C7 C3 127.70(15)
C6 C7 C8 121.46(15)
C6 C7 C3 110.85(14)
O3 C2 N3 109.71(13)
O2 C2 O3 122.51(16)
O2 C2 N3 127.78(16)
C10 C9 H9 120.1
C8 C9 C10 119.73(14)
C8 C9 H9 120.1
C10 C11 H11 120.4
C6 C11 C10 119.22(15)
C6 C11 H11 120.4
O3 C3 C1 102.34(12)
O3 C3 C7 110.04(12)
O3 C3 C4 111.73(13)
C1 C3 C4 115.49(13)
C7 C3 C1 112.94(13)
C7 C3 C4 104.44(13)
C7 C6 C11 119.76(15)
C7 C6 C5 111.45(14)
C11 C6 C5 128.78(15)
C3 C4 H4A 110.4
C3 C4 H4B 110.4
C3 C4 C5 106.84(13)
H4A C4 H4B 108.6
C5 C4 H4A 110.4
C5 C4 H4B 110.4
C6 C5 C4 104.13(13)
C6 C5 H5A 110.9
C6 C5 H5B 110.9
C4 C5 H5A 110.9
C4 C5 H5B 110.9
H5A C5 H5B 108.9
N1 C13 H13A 109.5
N1 C13 H13B 109.5
N1 C13 H13C 109.5
H13A C13 H13B 109.5
H13A C13 H13C 109.5
H13B C13 H13C 109.5

loop_
_geom_bond_atom_site_label_1
_geom_bond_atom_site_label_2
_geom_bond_distance
O4 C12 1.253(2)
O1 C1 1.209(2)
O3 C2 1.345(2)
O3 C3 1.4710(18)
O5 H5C 0.86(3)
O5 H5D 0.85(3)
O2 C2 1.205(2)
N3 H3 0.8800
N3 C1 1.368(2)
N3 C2 1.372(2)
N2 H2 0.8800
N2 C10 1.413(2)
N2 C12 1.358(2)
N1 C12 1.345(2)
N1 C13 1.455(2)
N1 H1 0.88(3)
C10 C9 1.406(2)
C10 C11 1.398(2)
C8 H8 0.9500
C8 C7 1.392(2)
C8 C9 1.385(2)
C1 C3 1.524(2)
C7 C3 1.506(2)
C7 C6 1.388(2)
C9 H9 0.9500
C11 H11 0.9500
C11 C6 1.390(2)
C3 C4 1.537(2)
C6 C5 1.506(2)
C4 H4A 0.9900
C4 H4B 0.9900
C4 C5 1.546(2)
C5 H5A 0.9900
C5 H5B 0.9900
C13 H13A 0.9800
C13 H13B 0.9800
C13 H13C 0.9800

loop_
_geom_hbond_atom_site_label_D
_geom_hbond_atom_site_label_H
_geom_hbond_atom_site_label_A
_geom_hbond_distance_DH
_geom_hbond_distance_HA
_geom_hbond_distance_DA
_geom_hbond_angle_DHA
_geom_hbond_site_symmetry_A
_geom_hbond_publ_flag
N3 H3 O5 0.88 1.87 2.7360(19) 169.4 2_565 yes
N2 H2 O4 0.88 2.02 2.8541(18) 158.5 4_566 yes
O5 H5C O2 0.86(3) 1.94(3) 2.797(2) 173(3) 3_646 yes
O5 H5D O4 0.85(3) 1.90(3) 2.7149(18) 161(3) 4_466 yes
